data_7215081
loop_
_publ_author_name
'Garc\'ia-\'Alvarez, Joaqu\'in'
'D\'iez, Josefina'
'Vidal, Cristian'

_publ_section_title
;
 Pd(ii)-catalyzed cycloisomerisation of \g-alkynoic acids and one-pot
 tandem cycloisomerisation/CuAAC reactions in water
;
_journal_issue 11
_journal_name_full 'Green Chemistry'
_journal_page_first 3190
_journal_paper_doi 10.1039/c2gc36176k
_journal_volume 14
_journal_year 2012
_chemical_compound_source synthesis
_chemical_formula_moiety 'C20 H44 Cl4 N8 O4 P4 Pd2 S2, C4 H10 O, C H2 Cl2'
_chemical_formula_sum 'C25 H56 Cl6 N8 O5 P4 Pd2 S2'
_chemical_formula_weight 1162.28
_chemical_name_systematic
;
?
;
_space_group_IT_number 14
_symmetry_cell_setting monoclinic
_symmetry_Int_Tables_number 14
_symmetry_space_group_name_Hall '-P 2ybc'
_symmetry_space_group_name_H-M 'P 1 21/c 1'
_atom_sites_solution_hydrogens geom
_atom_sites_solution_primary direct
_atom_sites_solution_secondary difmap
_audit_creation_method SHELXL-97
_cell_angle_alpha 90.00
_cell_angle_beta 109.006(1)
_cell_angle_gamma 90.00
_cell_formula_units_Z 4
_cell_length_a 12.8415(5)
_cell_length_b 13.0797(5)
_cell_length_c 28.1381(12)
_cell_measurement_reflns_used 7473
_cell_measurement_temperature 150(2)
_cell_measurement_theta_max 25.350
_cell_measurement_theta_min 0.407
_cell_volume 4468.5(3)
_computing_cell_refinement 'HKL Scalepack (Otwinowki & Minor 1997)'
_computing_data_collection 'Collect (Bruker, 2004)'
_computing_data_reduction 'HKL Denzo and scalepack (Otwinowski & Minor 1997)'
_computing_molecular_graphics 'PLATON (Spek, 2007)'
_computing_publication_material 'WinGX publication routines (Farrugia, 1999)'
_computing_structure_refinement 'SHELXL-97 (Sheldrick, 1997)'
_computing_structure_solution 'SIR-92 (Altomare, 1994)'
_diffrn_ambient_temperature 150(2)
_diffrn_detector_area_resol_mean 9
_diffrn_measured_fraction_theta_full 0.981
_diffrn_measured_fraction_theta_max 0.981
_diffrn_measurement_device '95mm CCD camera on \k-goniostat'
_diffrn_measurement_device_type KappaCCD
_diffrn_measurement_method CCD
_diffrn_radiation_monochromator 'horizonally mounted graphite crystal'
_diffrn_radiation_source 'fine-focus sealed tube'
_diffrn_radiation_type MoK\a
_diffrn_radiation_wavelength 0.71073
_diffrn_reflns_av_R_equivalents 0.051
_diffrn_reflns_av_sigmaI/netI 0.1137
_diffrn_reflns_limit_h_max 15
_diffrn_reflns_limit_h_min -15
_diffrn_reflns_limit_k_max 0
_diffrn_reflns_limit_k_min -15
_diffrn_reflns_limit_l_max 14
_diffrn_reflns_limit_l_min -34
_diffrn_reflns_number 31922
_diffrn_reflns_theta_full 25.45
_diffrn_reflns_theta_max 25.45
_diffrn_reflns_theta_min 1.53
_exptl_absorpt_coefficient_mu 1.444
_exptl_absorpt_correction_T_max 0.916
_exptl_absorpt_correction_T_min 0.778
_exptl_absorpt_correction_type multi-scan
_exptl_absorpt_process_details
;
multi-scan from symmetry-related measurements
Sortav (Blessing 1995)
;
_exptl_crystal_colour Orange
_exptl_crystal_density_diffrn 1.728
_exptl_crystal_density_method 'not measured'
_exptl_crystal_description Prism
_exptl_crystal_F_000 2352
_exptl_crystal_size_max 0.17
_exptl_crystal_size_mid 0.17
_exptl_crystal_size_min 0.05
_refine_diff_density_max 1.870
_refine_diff_density_min -1.208
_refine_diff_density_rms 0.347
_refine_ls_extinction_method none
_refine_ls_goodness_of_fit_ref 0.946
_refine_ls_hydrogen_treatment constr
_refine_ls_matrix_type full
_refine_ls_number_parameters 414
_refine_ls_number_reflns 8114
_refine_ls_number_restraints 5
_refine_ls_restrained_S_all 0.958
_refine_ls_R_factor_all 0.0826
_refine_ls_R_factor_gt 0.0459
_refine_ls_shift/su_max 0.000
_refine_ls_shift/su_mean 0.000
_refine_ls_structure_factor_coef Fsqd
_refine_ls_weighting_details 'calc w=1/[\s^2^(Fo^2^)+(0.0813P)^2^+0.0000P] where P=(Fo^2^+2Fc^2^)/3'
_refine_ls_weighting_scheme calc
_refine_ls_wR_factor_gt 0.1290
_refine_ls_wR_factor_ref 0.1580
_reflns_number_gt 5223
_reflns_number_total 8114
_reflns_threshold_expression >2\s(I)
_cod_data_source_file c2gc36176k.txt
_cod_data_source_block 3
_cod_original_sg_symbol_H-M 'P 21/c'
_cod_database_code 7215081

loop_
_symmetry_equiv_pos_as_xyz
'x, y, z'
'-x, y+1/2, -z+1/2'
'-x, -y, -z'
'x, -y-1/2, z-1/2'

loop_
_atom_site_label
_atom_site_type_symbol
_atom_site_fract_x
_atom_site_fract_y
_atom_site_fract_z
_atom_site_U_iso_or_equiv
_atom_site_adp_type
_atom_site_occupancy
_atom_site_symmetry_multiplicity
_atom_site_calc_flag
_atom_site_refinement_flags
C1 C 0.9592(6) 0.2161(5) 0.3263(3) 0.0196(18) Uani 1 1 d .
H1A H 0.9868 0.2050 0.3623 0.024 Uiso 1 1 calc R
H1B H 0.8819 0.2343 0.3172 0.024 Uiso 1 1 calc R
C2 C 0.9802(6) 0.3157(6) 0.2427(3) 0.0200(18) Uani 1 1 d .
H2A H 0.9035 0.3363 0.2313 0.024 Uiso 1 1 calc R
H2B H 1.0209 0.3624 0.2285 0.024 Uiso 1 1 calc R
C3 C 1.1698(6) 0.2625(6) 0.3233(3) 0.025(2) Uani 1 1 d .
H3A H 1.2175 0.3079 0.3125 0.030 Uiso 1 1 calc R
H3B H 1.2029 0.2504 0.3591 0.030 Uiso 1 1 calc R
C4 C 0.9273(6) 0.1364(6) 0.2437(3) 0.0198(18) Uani 1 1 d .
H4A H 0.9278 0.0719 0.2267 0.024 Uiso 1 1 calc R
H4B H 0.8515 0.1594 0.2344 0.024 Uiso 1 1 calc R
C5 C 1.1064(6) 0.1788(6) 0.2415(3) 0.025(2) Uani 1 1 d .
H5A H 1.1112 0.1151 0.2247 0.030 Uiso 1 1 calc R
H5B H 1.1483 0.2299 0.2304 0.030 Uiso 1 1 calc R
C6 C 1.0916(6) 0.0903(6) 0.3128(4) 0.025(2) Uani 1 1 d .
H6A H 1.1233 0.0834 0.3490 0.030 Uiso 1 1 calc R
H6B H 1.0969 0.0243 0.2980 0.030 Uiso 1 1 calc R
C7 C 1.0255(8) 0.3695(7) 0.4724(4) 0.0427(13) Uani 1 1 d .
H7A H 0.9529 0.3905 0.4722 0.051 Uiso 1 1 calc R
H7B H 1.0789 0.4189 0.4918 0.051 Uiso 1 1 calc R
C8 C 1.0521(11) 0.2651(9) 0.4950(4) 0.0712(19) Uani 1 1 d .
H8A H 0.9986 0.2170 0.4756 0.107 Uiso 1 1 calc R
H8B H 1.0508 0.2661 0.5289 0.107 Uiso 1 1 calc R
H8C H 1.1241 0.2452 0.4950 0.107 Uiso 1 1 calc R
C9 C 1.0916(8) 0.6392(7) 0.3986(4) 0.0427(13) Uani 1 1 d .
H9A H 1.0225 0.6758 0.3914 0.051 Uiso 1 1 calc R
H9B H 1.1114 0.6370 0.3681 0.051 Uiso 1 1 calc R
C10 C 1.1802(10) 0.6916(9) 0.4399(5) 0.0712(19) Uani 1 1 d .
H10A H 1.1549 0.7027 0.4681 0.107 Uiso 1 1 calc R
H10B H 1.1974 0.7561 0.4280 0.107 Uiso 1 1 calc R
H10C H 1.2450 0.6495 0.4501 0.107 Uiso 1 1 calc R
C11 C 0.4387(6) 0.1168(6) 0.3273(3) 0.0217(18) Uani 1 1 d .
H11A H 0.3738 0.0740 0.3147 0.026 Uiso 1 1 calc R
H11B H 0.4586 0.1206 0.3636 0.026 Uiso 1 1 calc R
C12 C 0.6528(6) 0.1643(5) 0.3307(3) 0.0162(17) Uani 1 1 d .
H12A H 0.6772 0.1685 0.3671 0.019 Uiso 1 1 calc R
H12B H 0.7165 0.1488 0.3206 0.019 Uiso 1 1 calc R
C13 C 0.5047(6) 0.0802(6) 0.2419(3) 0.0207(19) Uani 1 1 d .
H13A H 0.5630 0.0631 0.2284 0.025 Uiso 1 1 calc R
H13B H 0.4420 0.0364 0.2262 0.025 Uiso 1 1 calc R
C14 C 0.3822(6) 0.2151(6) 0.2505(3) 0.0222(19) Uani 1 1 d .
H14A H 0.3528 0.2811 0.2369 0.027 Uiso 1 1 calc R
H14B H 0.3238 0.1650 0.2382 0.027 Uiso 1 1 calc R
C15 C 0.5060(6) 0.2904(5) 0.3258(3) 0.0186(18) Uani 1 1 d .
H15A H 0.5287 0.2887 0.3622 0.022 Uiso 1 1 calc R
H15B H 0.4808 0.3591 0.3150 0.022 Uiso 1 1 calc R
C16 C 0.5647(6) 0.2581(6) 0.2524(3) 0.0187(18) Uani 1 1 d .
H16A H 0.5422 0.3257 0.2387 0.022 Uiso 1 1 calc R
H16B H 0.6252 0.2366 0.2412 0.022 Uiso 1 1 calc R
C17 C 0.6748(8) -0.2934(7) 0.3953(4) 0.0427(13) Uani 1 1 d .
H17A H 0.7530 -0.3018 0.4013 0.051 Uiso 1 1 calc R
H17B H 0.6353 -0.3183 0.3618 0.051 Uiso 1 1 calc R
C18 C 0.6418(11) -0.3526(9) 0.4329(4) 0.0712(19) Uani 1 1 d .
H18A H 0.6796 -0.3265 0.4659 0.107 Uiso 1 1 calc R
H18B H 0.6607 -0.4232 0.4313 0.107 Uiso 1 1 calc R
H18C H 0.5637 -0.3466 0.4259 0.107 Uiso 1 1 calc R
C19 C 0.7946(8) -0.0119(7) 0.4636(4) 0.0427(13) Uani 1 1 d .
H19A H 0.8674 -0.0199 0.4607 0.051 Uiso 1 1 calc R
H19B H 0.7797 -0.0704 0.4816 0.051 Uiso 1 1 calc R
C20 C 0.7879(11) 0.0856(9) 0.4907(4) 0.0712(19) Uani 1 1 d .
H20A H 0.7940 0.1429 0.4705 0.107 Uiso 1 1 calc R
H20B H 0.8469 0.0876 0.5222 0.107 Uiso 1 1 calc R
H20C H 0.7186 0.0885 0.4967 0.107 Uiso 1 1 calc R
C22 C 0.6176(9) 0.3353(9) 0.1318(5) 0.061(3) Uani 1 1 d .
H22A H 0.6001 0.3649 0.1599 0.074 Uiso 1 1 calc R
H22B H 0.5506 0.3352 0.1031 0.074 Uiso 1 1 calc R
C23 C 0.4950(11) 0.2359(10) 0.4728(6) 0.087(4) Uiso 1 1 d D
H23A H 0.5254 0.2655 0.5060 0.104 Uiso 1 1 calc R
H23B H 0.5537 0.2242 0.4588 0.104 Uiso 1 1 calc R
C24 C 0.4432(9) 0.3943(8) 0.4446(4) 0.057(3) Uiso 1 1 d D
H24A H 0.4513 0.4209 0.4778 0.068 Uiso 1 1 calc R
H24B H 0.5137 0.4017 0.4393 0.068 Uiso 1 1 calc R
C25 C 0.4376(16) 0.1480(13) 0.4736(8) 0.160(9) Uiso 1 1 d D
H25A H 0.3954 0.1567 0.4959 0.240 Uiso 1 1 calc R
H25B H 0.4882 0.0923 0.4851 0.240 Uiso 1 1 calc R
H25C H 0.3888 0.1334 0.4404 0.240 Uiso 1 1 calc R
C26 C 0.3692(12) 0.4520(12) 0.4106(6) 0.110(6) Uiso 1 1 d D
H26A H 0.3459 0.4174 0.3788 0.165 Uiso 1 1 calc R
H26B H 0.4021 0.5164 0.4072 0.165 Uiso 1 1 calc R
H26C H 0.3067 0.4637 0.4215 0.165 Uiso 1 1 calc R
N1 N 0.9705(5) 0.1189(4) 0.2997(3) 0.0187(15) Uani 1 1 d .
N2 N 0.9906(5) 0.2110(5) 0.2263(3) 0.0216(16) Uani 1 1 d .
N3 N 1.1557(5) 0.1646(5) 0.2955(3) 0.0259(17) Uani 1 1 d .
N4 N 1.0264(5) 0.4280(5) 0.3350(3) 0.0272(17) Uani 1 1 d .
N5 N 0.4153(5) 0.2192(4) 0.3055(3) 0.0182(15) Uani 1 1 d .
N6 N 0.6058(5) 0.2653(4) 0.3089(2) 0.0164(14) Uani 1 1 d .
N7 N 0.4733(5) 0.1883(5) 0.2320(2) 0.0168(14) Uani 1 1 d .
N8 N 0.5900(5) -0.0517(5) 0.3279(3) 0.0201(15) Uani 1 1 d .
O1 O 1.0290(5) 0.3638(4) 0.4206(2) 0.0312(14) Uani 1 1 d .
O2 O 1.0811(5) 0.5421(5) 0.4146(3) 0.0400(17) Uani 1 1 d .
O3 O 0.7117(4) -0.0040(4) 0.4139(2) 0.0254(13) Uani 1 1 d .
O4 O 0.6494(4) -0.1849(4) 0.3992(2) 0.0280(14) Uani 1 1 d .
O5 O 0.4192(11) 0.2915(9) 0.4441(5) 0.135(4) Uiso 1 1 d D
P1 P 0.99939(17) 0.45823(16) 0.38402(9) 0.0245(5) Uani 1 1 d .
P2 P 1.03408(16) 0.32037(15) 0.31031(9) 0.0210(5) Uani 1 1 d .
P3 P 0.68915(16) -0.09181(15) 0.37381(9) 0.0207(5) Uani 1 1 d .
P4 P 0.55209(15) 0.06180(15) 0.31006(8) 0.0171(5) Uani 1 1 d .
S1 S 0.84842(16) 0.51520(15) 0.37460(9) 0.0249(5) Uani 1 1 d .
S2 S 0.82486(16) -0.14091(15) 0.35989(9) 0.0237(5) Uani 1 1 d .
Cl1 Cl 0.72674(18) 0.34411(17) 0.41830(8) 0.0323(5) Uani 1 1 d .
Cl2 Cl 0.73998(15) 0.42549(15) 0.26098(8) 0.0227(5) Uani 1 1 d .
Cl3 Cl 0.76238(15) -0.03133(14) 0.24901(8) 0.0227(5) Uani 1 1 d .
Cl4 Cl 1.00906(19) 0.02773(19) 0.40690(9) 0.0413(6) Uani 1 1 d .
Cl5 Cl 0.7150(3) 0.4124(3) 0.11817(16) 0.0900(12) Uani 1 1 d .
Cl6 Cl 0.6598(3) 0.2106(3) 0.14640(12) 0.0683(9) Uani 1 1 d .
Pd1 Pd 0.72937(5) 0.38269(4) 0.33918(2) 0.01695(17) Uani 1 1 d .
Pd2 Pd 0.88954(5) -0.00123(4) 0.32758(2) 0.01920(17) Uani 1 1 d .

loop_
_atom_site_aniso_label
_atom_site_aniso_U_11
_atom_site_aniso_U_22
_atom_site_aniso_U_33
_atom_site_aniso_U_23
_atom_site_aniso_U_13
_atom_site_aniso_U_12
C1 0.012(4) 0.015(4) 0.034(5) 0.002(4) 0.010(4) 0.001(3)
C2 0.016(4) 0.015(4) 0.035(5) -0.001(4) 0.016(4) 0.000(3)
C3 0.011(4) 0.019(4) 0.045(6) 0.001(4) 0.008(4) -0.004(3)
C4 0.017(4) 0.014(4) 0.031(5) 0.001(3) 0.010(4) -0.001(3)
C5 0.022(4) 0.016(4) 0.046(6) -0.004(4) 0.022(4) -0.001(3)
C6 0.011(4) 0.016(4) 0.047(6) 0.001(4) 0.010(4) 0.001(3)
C7 0.047(3) 0.042(3) 0.038(3) 0.002(2) 0.012(3) -0.003(2)
C8 0.094(5) 0.060(4) 0.052(4) -0.001(3) 0.012(4) -0.014(4)
C9 0.047(3) 0.042(3) 0.038(3) 0.002(2) 0.012(3) -0.003(2)
C10 0.094(5) 0.060(4) 0.052(4) -0.001(3) 0.012(4) -0.014(4)
C11 0.013(4) 0.020(4) 0.036(5) -0.001(4) 0.012(4) -0.005(3)
C12 0.013(4) 0.011(4) 0.024(5) 0.003(3) 0.005(3) 0.003(3)
C13 0.008(4) 0.021(4) 0.031(5) -0.003(4) 0.002(4) -0.001(3)
C14 0.011(4) 0.020(4) 0.034(6) 0.002(4) 0.006(4) 0.005(3)
C15 0.016(4) 0.010(4) 0.033(5) 0.000(3) 0.012(4) 0.003(3)
C16 0.015(4) 0.016(4) 0.026(5) 0.005(3) 0.007(4) 0.005(3)
C17 0.047(3) 0.042(3) 0.038(3) 0.002(2) 0.012(3) -0.003(2)
C18 0.094(5) 0.060(4) 0.052(4) -0.001(3) 0.012(4) -0.014(4)
C19 0.047(3) 0.042(3) 0.038(3) 0.002(2) 0.012(3) -0.003(2)
C20 0.094(5) 0.060(4) 0.052(4) -0.001(3) 0.012(4) -0.014(4)
C22 0.042(6) 0.067(8) 0.072(9) -0.007(7) 0.013(6) 0.002(6)
N1 0.012(3) 0.010(3) 0.036(4) -0.003(3) 0.010(3) -0.002(3)
N2 0.017(3) 0.015(3) 0.036(5) 0.000(3) 0.013(3) 0.000(3)
N3 0.016(3) 0.015(3) 0.050(5) -0.001(3) 0.015(4) -0.001(3)
N4 0.024(4) 0.015(3) 0.050(5) -0.008(3) 0.023(4) -0.007(3)
N5 0.012(3) 0.015(3) 0.030(4) 0.006(3) 0.009(3) 0.003(3)
N6 0.011(3) 0.012(3) 0.028(4) -0.003(3) 0.009(3) -0.001(2)
N7 0.014(3) 0.017(3) 0.019(4) 0.004(3) 0.005(3) 0.003(3)
N8 0.014(3) 0.013(3) 0.031(4) 0.001(3) 0.004(3) -0.003(3)
O1 0.027(3) 0.029(3) 0.036(4) -0.004(3) 0.007(3) 0.003(3)
O2 0.040(4) 0.033(4) 0.052(5) -0.021(3) 0.021(3) -0.018(3)
O3 0.030(3) 0.018(3) 0.026(3) 0.003(2) 0.006(3) 0.008(2)
O4 0.032(3) 0.017(3) 0.045(4) 0.012(3) 0.026(3) 0.006(2)
P1 0.0173(11) 0.0199(11) 0.0375(15) -0.0089(10) 0.0106(10) -0.0041(9)
P2 0.0150(10) 0.0147(10) 0.0378(15) -0.0023(9) 0.0145(10) -0.0021(8)
P3 0.0183(10) 0.0138(10) 0.0310(14) 0.0047(9) 0.0096(10) 0.0024(8)
P4 0.0115(9) 0.0126(10) 0.0269(13) 0.0023(9) 0.0058(9) 0.0000(8)
S1 0.0206(10) 0.0158(10) 0.0412(14) -0.0082(9) 0.0142(10) -0.0022(8)
S2 0.0183(10) 0.0165(10) 0.0391(14) 0.0058(9) 0.0132(10) 0.0026(8)
Cl1 0.0368(12) 0.0370(12) 0.0241(13) -0.0029(10) 0.0113(10) -0.0140(10)
Cl2 0.0177(9) 0.0226(10) 0.0301(13) 0.0060(9) 0.0111(9) -0.0002(8)
Cl3 0.0154(9) 0.0227(10) 0.0305(12) -0.0024(9) 0.0083(9) -0.0034(8)
Cl4 0.0383(13) 0.0446(14) 0.0323(14) 0.0079(11) -0.0006(11) -0.0162(11)
Cl5 0.088(3) 0.091(3) 0.109(3) -0.030(2) 0.057(2) -0.033(2)
Cl6 0.072(2) 0.075(2) 0.063(2) -0.0055(17) 0.0294(18) 0.0181(17)
Pd1 0.0139(3) 0.0132(3) 0.0254(4) 0.0002(3) 0.0086(3) 0.0000(2)
Pd2 0.0137(3) 0.0147(3) 0.0299(4) 0.0017(3) 0.0080(3) -0.0008(2)

loop_
_atom_type_symbol
_atom_type_description
_atom_type_scat_dispersion_real
_atom_type_scat_dispersion_imag
_atom_type_scat_source
C C 0.0033 0.0016 'International Tables Vol C Tables 4.2.6.8 and 6.1.1.4'
H H 0.0000 0.0000 'International Tables Vol C Tables 4.2.6.8 and 6.1.1.4'
N N 0.0061 0.0033 'International Tables Vol C Tables 4.2.6.8 and 6.1.1.4'
O O 0.0106 0.0060 'International Tables Vol C Tables 4.2.6.8 and 6.1.1.4'
P P 0.1023 0.0942 'International Tables Vol C Tables 4.2.6.8 and 6.1.1.4'
S S 0.1246 0.1234 'International Tables Vol C Tables 4.2.6.8 and 6.1.1.4'
Cl Cl 0.1484 0.1585 'International Tables Vol C Tables 4.2.6.8 and 6.1.1.4'
Pd Pd -0.9988 1.0072 'International Tables Vol C Tables 4.2.6.8 and 6.1.1.4'

loop_
_geom_angle_atom_site_label_1
_geom_angle_atom_site_label_2
_geom_angle_atom_site_label_3
_geom_angle
N1 C1 P2 111.6(5)
N1 C1 H1A 109.3
P2 C1 H1A 109.3
N1 C1 H1B 109.3
P2 C1 H1B 109.3
H1A C1 H1B 108.0
N2 C2 P2 108.8(5)
N2 C2 H2A 109.9
P2 C2 H2A 109.9
N2 C2 H2B 109.9
P2 C2 H2B 109.9
H2A C2 H2B 108.3
N3 C3 P2 108.0(5)
N3 C3 H3A 110.1
P2 C3 H3A 110.1
N3 C3 H3B 110.1
P2 C3 H3B 110.1
H3A C3 H3B 108.4
N2 C4 N1 113.4(6)
N2 C4 H4A 108.9
N1 C4 H4A 108.9
N2 C4 H4B 108.9
N1 C4 H4B 108.9
H4A C4 H4B 107.7
N3 C5 N2 113.3(7)
N3 C5 H5A 108.9
N2 C5 H5A 108.9
N3 C5 H5B 108.9
N2 C5 H5B 108.9
H5A C5 H5B 107.7
N3 C6 N1 113.5(6)
N3 C6 H6A 108.9
N1 C6 H6A 108.9
N3 C6 H6B 108.9
N1 C6 H6B 108.9
H6A C6 H6B 107.7
O1 C7 C8 107.3(8)
O1 C7 H7A 110.3
C8 C7 H7A 110.3
O1 C7 H7B 110.3
C8 C7 H7B 110.3
H7A C7 H7B 108.5
C7 C8 H8A 109.5
C7 C8 H8B 109.5
H8A C8 H8B 109.5
C7 C8 H8C 109.5
H8A C8 H8C 109.5
H8B C8 H8C 109.5
O2 C9 C10 107.4(9)
O2 C9 H9A 110.2
C10 C9 H9A 110.2
O2 C9 H9B 110.2
C10 C9 H9B 110.2
H9A C9 H9B 108.5
C9 C10 H10A 109.5
C9 C10 H10B 109.5
H10A C10 H10B 109.5
C9 C10 H10C 109.5
H10A C10 H10C 109.5
H10B C10 H10C 109.5
N5 C11 P4 108.8(5)
N5 C11 H11A 109.9
P4 C11 H11A 109.9
N5 C11 H11B 109.9
P4 C11 H11B 109.9
H11A C11 H11B 108.3
N6 C12 P4 111.6(5)
N6 C12 H12A 109.3
P4 C12 H12A 109.3
N6 C12 H12B 109.3
P4 C12 H12B 109.3
H12A C12 H12B 108.0
N7 C13 P4 107.6(5)
N7 C13 H13A 110.2
P4 C13 H13A 110.2
N7 C13 H13B 110.2
P4 C13 H13B 110.2
H13A C13 H13B 108.5
N5 C14 N7 113.1(6)
N5 C14 H14A 109.0
N7 C14 H14A 109.0
N5 C14 H14B 109.0
N7 C14 H14B 109.0
H14A C14 H14B 107.8
N5 C15 N6 112.5(6)
N5 C15 H15A 109.1
N6 C15 H15A 109.1
N5 C15 H15B 109.1
N6 C15 H15B 109.1
H15A C15 H15B 107.8
N7 C16 N6 114.7(6)
N7 C16 H16A 108.6
N6 C16 H16A 108.6
N7 C16 H16B 108.6
N6 C16 H16B 108.6
H16A C16 H16B 107.6
O4 C17 C18 109.4(9)
O4 C17 H17A 109.8
C18 C17 H17A 109.8
O4 C17 H17B 109.8
C18 C17 H17B 109.8
H17A C17 H17B 108.3
C17 C18 H18A 109.5
C17 C18 H18B 109.5
H18A C18 H18B 109.5
C17 C18 H18C 109.5
H18A C18 H18C 109.5
H18B C18 H18C 109.5
O3 C19 C20 106.3(8)
O3 C19 H19A 110.5
C20 C19 H19A 110.5
O3 C19 H19B 110.5
C20 C19 H19B 110.5
H19A C19 H19B 108.7
C19 C20 H20A 109.5
C19 C20 H20B 109.5
H20A C20 H20B 109.5
C19 C20 H20C 109.5
H20A C20 H20C 109.5
H20B C20 H20C 109.5
Cl6 C22 Cl5 114.0(6)
Cl6 C22 H22A 108.8
Cl5 C22 H22A 108.8
Cl6 C22 H22B 108.8
Cl5 C22 H22B 108.8
H22A C22 H22B 107.7
O5 C23 C25 100.7(14)
O5 C23 H23A 111.6
C25 C23 H23A 111.6
O5 C23 H23B 111.6
C25 C23 H23B 111.6
H23A C23 H23B 109.4
C26 C24 O5 116.0(12)
C26 C24 H24A 108.3
O5 C24 H24A 108.3
C26 C24 H24B 108.3
O5 C24 H24B 108.3
H24A C24 H24B 107.4
C23 C25 H25A 109.5
C23 C25 H25B 109.5
H25A C25 H25B 109.5
C23 C25 H25C 109.5
H25A C25 H25C 109.5
H25B C25 H25C 109.5
C24 C26 H26A 109.5
C24 C26 H26B 109.5
H26A C26 H26B 109.5
C24 C26 H26C 109.5
H26A C26 H26C 109.5
H26B C26 H26C 109.5
C1 N1 C4 109.2(6)
C1 N1 C6 110.1(6)
C4 N1 C6 106.8(6)
C1 N1 Pd2 107.3(4)
C4 N1 Pd2 115.6(4)
C6 N1 Pd2 107.9(4)
C4 N2 C2 113.8(6)
C4 N2 C5 109.5(6)
C2 N2 C5 111.3(6)
C5 N3 C6 109.5(6)
C5 N3 C3 112.2(6)
C6 N3 C3 112.6(7)
P1 N4 P2 131.9(5)
C15 N5 C11 113.1(6)
C15 N5 C14 110.9(6)
C11 N5 C14 111.0(6)
C12 N6 C16 109.5(6)
C12 N6 C15 109.1(6)
C16 N6 C15 107.4(6)
C12 N6 Pd1 108.5(4)
C16 N6 Pd1 114.7(4)
C15 N6 Pd1 107.7(4)
C16 N7 C14 110.2(6)
C16 N7 C13 113.2(6)
C14 N7 C13 111.2(6)
P3 N8 P4 130.6(4)
C7 O1 P1 121.9(5)
C9 O2 P1 126.1(6)
C19 O3 P3 122.8(5)
C17 O4 P3 126.9(5)
C23 O5 C24 115.4(13)
O2 P1 O1 102.4(4)
O2 P1 N4 110.9(3)
O1 P1 N4 107.4(3)
O2 P1 S1 104.9(3)
O1 P1 S1 113.2(2)
N4 P1 S1 117.0(3)
N4 P2 C2 115.8(4)
N4 P2 C1 116.5(4)
C2 P2 C1 100.7(4)
N4 P2 C3 118.1(4)
C2 P2 C3 102.2(4)
C1 P2 C3 100.8(4)
O3 P3 O4 104.5(3)
O3 P3 N8 104.8(3)
O4 P3 N8 109.4(3)
O3 P3 S2 113.9(2)
O4 P3 S2 105.7(2)
N8 P3 S2 117.8(3)
N8 P4 C12 118.2(3)
N8 P4 C11 118.1(3)
C12 P4 C11 99.8(3)
N8 P4 C13 114.6(4)
C12 P4 C13 101.4(4)
C11 P4 C13 101.8(4)
P1 S1 Pd1 104.64(10)
P3 S2 Pd2 105.62(10)
N6 Pd1 Cl1 89.13(18)
N6 Pd1 S1 174.27(16)
Cl1 Pd1 S1 87.89(8)
N6 Pd1 Cl2 93.46(18)
Cl1 Pd1 Cl2 177.29(8)
S1 Pd1 Cl2 89.61(8)
N1 Pd2 Cl4 89.11(18)
N1 Pd2 S2 172.46(16)
Cl4 Pd2 S2 87.71(8)
N1 Pd2 Cl3 92.86(18)
Cl4 Pd2 Cl3 177.38(8)
S2 Pd2 Cl3 90.53(8)

loop_
_geom_bond_atom_site_label_1
_geom_bond_atom_site_label_2
_geom_bond_distance
C1 N1 1.507(9)
C1 P2 1.808(7)
C1 H1A 0.9700
C1 H1B 0.9700
C2 N2 1.466(9)
C2 P2 1.800(9)
C2 H2A 0.9700
C2 H2B 0.9700
C3 N3 1.482(10)
C3 P2 1.824(7)
C3 H3A 0.9700
C3 H3B 0.9700
C4 N2 1.454(9)
C4 N1 1.509(10)
C4 H4A 0.9700
C4 H4B 0.9700
C5 N3 1.456(11)
C5 N2 1.468(9)
C5 H5A 0.9700
C5 H5B 0.9700
C6 N3 1.456(10)
C6 N1 1.523(9)
C6 H6A 0.9700
C6 H6B 0.9700
C7 O1 1.475(11)
C7 C8 1.499(14)
C7 H7A 0.9700
C7 H7B 0.9700
C8 H8A 0.9600
C8 H8B 0.9600
C8 H8C 0.9600
C9 O2 1.369(11)
C9 C10 1.503(14)
C9 H9A 0.9700
C9 H9B 0.9700
C10 H10A 0.9600
C10 H10B 0.9600
C10 H10C 0.9600
C11 N5 1.463(9)
C11 P4 1.826(7)
C11 H11A 0.9700
C11 H11B 0.9700
C12 N6 1.498(9)
C12 P4 1.822(7)
C12 H12A 0.9700
C12 H12B 0.9700
C13 N7 1.472(9)
C13 P4 1.828(8)
C13 H13A 0.9700
C13 H13B 0.9700
C14 N5 1.468(10)
C14 N7 1.470(9)
C14 H14A 0.9700
C14 H14B 0.9700
C15 N5 1.455(9)
C15 N6 1.539(9)
C15 H15A 0.9700
C15 H15B 0.9700
C16 N7 1.449(9)
C16 N6 1.507(10)
C16 H16A 0.9700
C16 H16B 0.9700
C17 O4 1.468(10)
C17 C18 1.480(14)
C17 H17A 0.9700
C17 H17B 0.9700
C18 H18A 0.9600
C18 H18B 0.9600
C18 H18C 0.9600
C19 O3 1.459(11)
C19 C20 1.502(14)
C19 H19A 0.9700
C19 H19B 0.9700
C20 H20A 0.9600
C20 H20B 0.9600
C20 H20C 0.9600
C22 Cl6 1.726(12)
C22 Cl5 1.745(11)
C22 H22A 0.9700
C22 H22B 0.9700
C23 O5 1.270(13)
C23 C25 1.370(15)
C23 H23A 0.9700
C23 H23B 0.9700
C24 C26 1.340(13)
C24 O5 1.378(12)
C24 H24A 0.9700
C24 H24B 0.9700
C25 H25A 0.9600
C25 H25B 0.9600
C25 H25C 0.9600
C26 H26A 0.9600
C26 H26B 0.9600
C26 H26C 0.9600
N1 Pd2 2.167(6)
N4 P1 1.579(7)
N4 P2 1.587(7)
N6 Pd1 2.173(6)
N8 P3 1.579(7)
N8 P4 1.592(6)
O1 P1 1.573(6)
O2 P1 1.567(6)
O3 P3 1.570(6)
O4 P3 1.578(5)
P1 S1 2.012(3)
P3 S2 2.012(3)
S1 Pd1 2.311(2)
S2 Pd2 2.312(2)
Cl1 Pd1 2.294(2)
Cl2 Pd1 2.317(2)
Cl3 Pd2 2.315(2)
Cl4 Pd2 2.291(2)

loop_
_geom_torsion_atom_site_label_1
_geom_torsion_atom_site_label_2
_geom_torsion_atom_site_label_3
_geom_torsion_atom_site_label_4
_geom_torsion
P2 C1 N1 C4 -59.1(6)
P2 C1 N1 C6 57.9(7)
P2 C1 N1 Pd2 175.0(3)
N2 C4 N1 C1 64.3(7)
N2 C4 N1 C6 -54.7(7)
N2 C4 N1 Pd2 -174.7(4)
N3 C6 N1 C1 -64.0(9)
N3 C6 N1 C4 54.4(8)
N3 C6 N1 Pd2 179.3(6)
N1 C4 N2 C2 -68.5(8)
N1 C4 N2 C5 56.8(8)
P2 C2 N2 C4 62.7(7)
P2 C2 N2 C5 -61.6(7)
N3 C5 N2 C4 -57.2(8)
N3 C5 N2 C2 69.4(8)
N2 C5 N3 C6 56.9(8)
N2 C5 N3 C3 -68.9(8)
N1 C6 N3 C5 -56.3(9)
N1 C6 N3 C3 69.3(9)
P2 C3 N3 C5 59.9(7)
P2 C3 N3 C6 -64.2(8)
N6 C15 N5 C11 69.7(8)
N6 C15 N5 C14 -55.7(8)
P4 C11 N5 C15 -64.4(7)
P4 C11 N5 C14 61.0(7)
N7 C14 N5 C15 56.3(8)
N7 C14 N5 C11 -70.4(7)
P4 C12 N6 C16 -57.3(7)
P4 C12 N6 C15 59.9(7)
P4 C12 N6 Pd1 176.9(3)
N7 C16 N6 C12 64.7(7)
N7 C16 N6 C15 -53.5(7)
N7 C16 N6 Pd1 -173.1(4)
N5 C15 N6 C12 -65.4(8)
N5 C15 N6 C16 53.2(8)
N5 C15 N6 Pd1 177.1(5)
N6 C16 N7 C14 55.2(8)
N6 C16 N7 C13 -70.1(8)
N5 C14 N7 C16 -55.0(8)
N5 C14 N7 C13 71.3(8)
P4 C13 N7 C16 62.7(7)
P4 C13 N7 C14 -62.0(7)
C8 C7 O1 P1 176.9(7)
C10 C9 O2 P1 -179.5(7)
C20 C19 O3 P3 -178.3(7)
C18 C17 O4 P3 168.1(7)
C25 C23 O5 C24 165.3(14)
C26 C24 O5 C23 172.9(15)
C9 O2 P1 O1 177.8(7)
C9 O2 P1 N4 63.4(8)
C9 O2 P1 S1 -63.8(8)
C7 O1 P1 O2 56.3(7)
C7 O1 P1 N4 173.1(6)
C7 O1 P1 S1 -56.1(7)
P2 N4 P1 O2 135.6(6)
P2 N4 P1 O1 24.5(7)
P2 N4 P1 S1 -104.1(6)
P1 N4 P2 C2 141.2(6)
P1 N4 P2 C1 23.2(8)
P1 N4 P2 C3 -97.1(6)
N2 C2 P2 N4 -178.3(5)
N2 C2 P2 C1 -51.8(5)
N2 C2 P2 C3 51.9(6)
N1 C1 P2 N4 178.6(5)
N1 C1 P2 C2 52.6(6)
N1 C1 P2 C3 -52.2(6)
N3 C3 P2 N4 -178.8(5)
N3 C3 P2 C2 -50.5(6)
N3 C3 P2 C1 53.0(6)
C19 O3 P3 O4 62.0(7)
C19 O3 P3 N8 177.1(6)
C19 O3 P3 S2 -52.8(7)
C17 O4 P3 O3 -142.9(7)
C17 O4 P3 N8 105.4(7)
C17 O4 P3 S2 -22.4(8)
P4 N8 P3 O3 26.8(6)
P4 N8 P3 O4 138.4(5)
P4 N8 P3 S2 -101.0(5)
P3 N8 P4 C12 21.2(7)
P3 N8 P4 C11 -99.2(6)
P3 N8 P4 C13 140.7(5)
N6 C12 P4 N8 177.5(5)
N6 C12 P4 C11 -53.0(6)
N6 C12 P4 C13 51.3(6)
N5 C11 P4 N8 -177.9(5)
N5 C11 P4 C12 52.5(6)
N5 C11 P4 C13 -51.4(6)
N7 C13 P4 N8 -179.9(4)
N7 C13 P4 C12 -51.3(5)
N7 C13 P4 C11 51.4(5)
O2 P1 S1 Pd1 -172.6(3)
O1 P1 S1 Pd1 -61.7(3)
N4 P1 S1 Pd1 64.1(3)
O3 P3 S2 Pd2 -62.2(3)
O4 P3 S2 Pd2 -176.3(3)
N8 P3 S2 Pd2 61.1(3)
C12 N6 Pd1 Cl1 -61.3(5)
C16 N6 Pd1 Cl1 176.0(4)
C15 N6 Pd1 Cl1 56.6(4)
C12 N6 Pd1 S1 -120.0(17)
C16 N6 Pd1 S1 117.4(18)
C15 N6 Pd1 S1 -2(2)
C12 N6 Pd1 Cl2 117.8(5)
C16 N6 Pd1 Cl2 -4.8(4)
C15 N6 Pd1 Cl2 -124.3(4)
P1 S1 Pd1 N6 155.7(18)
P1 S1 Pd1 Cl1 97.01(13)
P1 S1 Pd1 Cl2 -81.94(12)
C1 N1 Pd2 Cl4 -60.1(4)
C4 N1 Pd2 Cl4 177.9(5)
C6 N1 Pd2 Cl4 58.5(5)
C1 N1 Pd2 S2 -125.2(13)
C4 N1 Pd2 S2 112.8(14)
C6 N1 Pd2 S2 -6.6(18)
C1 N1 Pd2 Cl3 118.2(4)
C4 N1 Pd2 Cl3 -3.8(5)
C6 N1 Pd2 Cl3 -123.2(5)
P3 S2 Pd2 N1 162.1(14)
P3 S2 Pd2 Cl4 96.94(13)
P3 S2 Pd2 Cl3 -81.12(12)
